data_4300601
_journal_name_full 'Inorganic Chemistry'
_journal_paper_doi 10.1021/ic060100r
_journal_year 2006
_chemical_formula_sum 'C24 H37 B F4 Fe N8 O3 S2'
_chemical_formula_weight 692.38
_space_group_IT_number 2
_symmetry_cell_setting triclinic
_symmetry_space_group_name_Hall '-P 1'
_symmetry_space_group_name_H-M 'P -1'
_cell_angle_alpha 99.50(2)
_cell_angle_beta 108.49(2)
_cell_angle_gamma 111.33(2)
_cell_formula_units_Z 2
_cell_length_a 11.819(3)
_cell_length_b 12.073(4)
_cell_length_c 12.685(2)
_cell_measurement_temperature 293(2)
_cell_volume 1516.4(7)
_diffrn_ambient_temperature 293(2)
_exptl_crystal_density_diffrn 1.510
_cod_database_code 4300601

loop_
_symmetry_equiv_pos_as_xyz
'x, y, z'
'-x, -y, -z'

loop_
_atom_site_label
_atom_site_type_symbol
_atom_site_fract_x
_atom_site_fract_y
_atom_site_fract_z
_atom_site_U_iso_or_equiv
_atom_site_adp_type
_atom_site_occupancy
_atom_site_symmetry_multiplicity
_atom_site_calc_flag
_atom_site_refinement_flags
_atom_site_disorder_assembly
_atom_site_disorder_group
Fe1 Fe 0.27574(8) 0.48445(9) 0.56609(7) 0.0396(3) Uani 1 1 d . . .
O1 O 0.2828(3) 0.6043(3) 0.4809(3) 0.0320(8) Uani 1 1 d . . .
O2 O -0.1536(4) 0.2615(4) 0.5877(4) 0.0495(11) Uani 1 1 d . . .
O3 O 0.6823(4) 0.4292(4) 0.7125(3) 0.0440(10) Uani 1 1 d . . .
N12 N -0.1394(5) 0.2310(5) 0.3644(4) 0.0434(13) Uani 1 1 d . . .
N11 N 0.0697(5) 0.3728(5) 0.4482(4) 0.0425(12) Uani 1 1 d . . .
N22 N 0.0704(5) 0.4501(5) 0.7907(4) 0.0411(12) Uani 1 1 d . . .
N21 N 0.1957(5) 0.4826(5) 0.6926(4) 0.0387(12) Uani 1 1 d . . .
N32 N 0.4341(5) 0.2172(5) 0.5580(5) 0.0464(13) Uani 1 1 d . . .
N31 N 0.3363(5) 0.3410(5) 0.5409(4) 0.0430(13) Uani 1 1 d . . .
N42 N 0.6871(5) 0.6621(5) 0.8094(4) 0.0420(12) Uani 1 1 d . . .
N41 N 0.4806(5) 0.5944(5) 0.6812(5) 0.0445(12) Uani 1 1 d . . .
S1 S 0.06622(19) 0.02842(17) 0.71645(16) 0.0574(5) Uani 1 1 d . . .
S2 S 0.40702(17) 0.31493(17) 0.95558(14) 0.0495(4) Uani 1 1 d . . .
C11 C -0.0322(6) 0.3022(5) 0.4669(5) 0.0361(14) Uani 1 1 d . . .
C12 C 0.0266(7) 0.3449(7) 0.3274(5) 0.0578(19) Uani 1 1 d . . .
H12 H 0.0778 0.3792 0.2880 0.069 Uiso 1 1 calc R . .
C13 C -0.1020(7) 0.2595(7) 0.2775(5) 0.0532(17) Uani 1 1 d . . .
H13 H -0.1559 0.2259 0.1976 0.064 Uiso 1 1 calc R . .
C14 C -0.2675(7) 0.1374(7) 0.3411(7) 0.071(2) Uani 1 1 d . . .
H14A H -0.2585 0.0719 0.3715 0.107 Uiso 1 1 calc R . .
H14B H -0.3200 0.1032 0.2580 0.107 Uiso 1 1 calc R . .
H14C H -0.3106 0.1740 0.3781 0.107 Uiso 1 1 calc R . .
C21 C 0.0785(6) 0.4112(6) 0.6861(5) 0.0347(14) Uani 1 1 d . . .
C23 C 0.2627(6) 0.5695(6) 0.8010(5) 0.0427(15) Uani 1 1 d . . .
H23 H 0.3485 0.6338 0.8287 0.051 Uiso 1 1 calc R . .
C22 C 0.1887(6) 0.5499(6) 0.8613(5) 0.0482(16) Uani 1 1 d . . .
H22 H 0.2132 0.5959 0.9380 0.058 Uiso 1 1 calc R . .
C24 C -0.0376(7) 0.3967(7) 0.8290(6) 0.0549(18) Uani 1 1 d . . .
H24A H -0.0846 0.3076 0.7917 0.082 Uiso 1 1 calc R . .
H24B H -0.0982 0.4330 0.8076 0.082 Uiso 1 1 calc R . .
H24C H -0.0004 0.4149 0.9125 0.082 Uiso 1 1 calc R . .
C33 C 0.4447(6) 0.3311(6) 0.6030(5) 0.0383(14) Uani 1 1 d . . .
C31 C 0.2568(7) 0.2311(6) 0.4510(5) 0.0530(17) Uani 1 1 d . . .
H31 H 0.1753 0.2115 0.3917 0.064 Uiso 1 1 calc R . .
C32 C 0.3179(7) 0.1555(7) 0.4638(6) 0.0578(18) Uani 1 1 d . . .
H32 H 0.2846 0.0742 0.4152 0.069 Uiso 1 1 calc R . .
C34 C 0.5261(7) 0.1638(6) 0.5955(7) 0.063(2) Uani 1 1 d . . .
H34A H 0.5872 0.2098 0.6757 0.094 Uiso 1 1 calc R . .
H34B H 0.5747 0.1684 0.5471 0.094 Uiso 1 1 calc R . .
H34C H 0.4772 0.0777 0.5884 0.094 Uiso 1 1 calc R . .
C43 C 0.5746(5) 0.5593(6) 0.7333(5) 0.0368(13) Uani 1 1 d . . .
C41 C 0.5398(7) 0.7201(7) 0.7254(6) 0.0554(18) Uani 1 1 d . . .
H41 H 0.4990 0.7702 0.7025 0.066 Uiso 1 1 calc R . .
C42 C 0.6654(6) 0.7650(6) 0.8071(5) 0.0441(15) Uani 1 1 d . . .
H42 H 0.7241 0.8480 0.8518 0.053 Uiso 1 1 calc R . .
C44 C 0.8129(7) 0.6731(7) 0.8936(6) 0.0583(18) Uani 1 1 d . . .
H44A H 0.8149 0.6899 0.9710 0.088 Uiso 1 1 calc R . .
H44B H 0.8866 0.7404 0.8921 0.088 Uiso 1 1 calc R . .
H44C H 0.8192 0.5960 0.8727 0.088 Uiso 1 1 calc R . .
C1 C -0.0275(6) 0.2915(6) 0.5853(5) 0.0404(14) Uani 1 1 d . . .
C2 C 0.0106(7) 0.1820(6) 0.6006(5) 0.0504(16) Uani 1 1 d . . .
H2A H -0.0576 0.1057 0.5381 0.060 Uiso 1 1 calc R . .
H2B H 0.0936 0.2005 0.5919 0.060 Uiso 1 1 calc R . .
C3 C 0.0263(7) 0.1585(7) 0.7149(6) 0.0563(18) Uani 1 1 d . . .
H3A H -0.0557 0.1398 0.7255 0.068 Uiso 1 1 calc R . .
H3B H 0.0969 0.2327 0.7787 0.068 Uiso 1 1 calc R . .
C4 C 0.0619(9) 0.0136(8) 0.8501(7) 0.077(2) Uani 1 1 d . . .
H4A H 0.1243 0.0912 0.9116 0.115 Uiso 1 1 calc R . .
H4B H 0.0852 -0.0521 0.8662 0.115 Uiso 1 1 calc R . .
H4C H -0.0261 -0.0066 0.8460 0.115 Uiso 1 1 calc R . .
C5 C 0.5613(5) 0.4280(5) 0.7138(5) 0.0335(13) Uani 1 1 d . . .
C6 C 0.5499(5) 0.3862(5) 0.8212(4) 0.0355(13) Uani 1 1 d . . .
H6A H 0.5690 0.3145 0.8201 0.043 Uiso 1 1 calc R . .
H6B H 0.6173 0.4537 0.8922 0.043 Uiso 1 1 calc R . .
C7 C 0.4161(6) 0.3518(6) 0.8257(5) 0.0457(15) Uani 1 1 d . . .
H7A H 0.3497 0.2799 0.7577 0.055 Uiso 1 1 calc R . .
H7B H 0.3938 0.4210 0.8205 0.055 Uiso 1 1 calc R . .
C8 C 0.4312(7) 0.1760(7) 0.9402(7) 0.0616(19) Uani 1 1 d . . .
H8A H 0.3671 0.1149 0.8656 0.092 Uiso 1 1 calc R . .
H8B H 0.4198 0.1424 1.0017 0.092 Uiso 1 1 calc R . .
H8C H 0.5194 0.1961 0.9450 0.092 Uiso 1 1 calc R . .
B1 B 0.2628(9) 0.8807(9) 0.1084(8) 0.070(3) Uani 1 1 d D . .
F1 F 0.2628(6) 0.7728(5) 0.1050(5) 0.1069(19) Uani 1 1 d D A .
F1A F 0.3954(12) 0.9694(11) 0.1813(13) 0.139(4) Uani 0.50 1 d PDU A 1
F2A F 0.1899(16) 0.9191(15) 0.1459(17) 0.144(4) Uani 0.50 1 d PDU A 1
F3A F 0.2636(16) 0.9005(17) 0.0047(11) 0.161(6) Uani 0.50 1 d PDU A 1
F1B F 0.3249(16) 0.9489(15) 0.0549(15) 0.149(5) Uani 0.50 1 d PDU A 2
F2B F 0.2776(16) 0.9328(12) 0.2188(10) 0.131(4) Uani 0.50 1 d PDU A 2
F3B F 0.1331(13) 0.8562(18) 0.0500(16) 0.165(5) Uani 0.50 1 d PDU A 2

loop_
_atom_site_aniso_label
_atom_site_aniso_U_11
_atom_site_aniso_U_22
_atom_site_aniso_U_33
_atom_site_aniso_U_23
_atom_site_aniso_U_13
_atom_site_aniso_U_12
Fe1 0.0352(5) 0.0511(6) 0.0403(5) 0.0199(4) 0.0189(4) 0.0219(4)
O1 0.031(2) 0.041(2) 0.037(2) 0.0227(18) 0.0173(17) 0.0232(18)
O2 0.033(2) 0.055(3) 0.059(3) 0.019(2) 0.020(2) 0.017(2)
O3 0.035(2) 0.058(3) 0.048(2) 0.015(2) 0.0210(19) 0.028(2)
N12 0.041(3) 0.038(3) 0.043(3) 0.007(2) 0.008(3) 0.018(3)
N11 0.038(3) 0.056(3) 0.032(3) 0.015(2) 0.008(2) 0.025(3)
N22 0.052(3) 0.050(3) 0.037(3) 0.020(2) 0.023(3) 0.032(3)
N21 0.035(3) 0.045(3) 0.033(3) 0.009(2) 0.011(2) 0.019(2)
N32 0.050(3) 0.032(3) 0.052(3) 0.006(3) 0.019(3) 0.018(3)
N31 0.041(3) 0.057(4) 0.035(3) 0.013(3) 0.017(2) 0.024(3)
N42 0.025(3) 0.046(3) 0.042(3) 0.004(2) 0.012(2) 0.009(2)
N41 0.039(3) 0.040(3) 0.056(3) 0.019(3) 0.018(2) 0.020(3)
S1 0.0603(11) 0.0430(10) 0.0634(11) 0.0147(9) 0.0143(9) 0.0276(9)
S2 0.0538(10) 0.0596(11) 0.0431(9) 0.0185(8) 0.0279(8) 0.0257(9)
C11 0.034(3) 0.038(4) 0.042(3) 0.011(3) 0.015(3) 0.023(3)
C12 0.055(5) 0.078(5) 0.030(3) 0.013(3) 0.012(3) 0.024(4)
C13 0.059(5) 0.065(5) 0.028(3) 0.008(3) 0.007(3) 0.033(4)
C14 0.033(4) 0.076(5) 0.074(5) 0.001(4) 0.009(3) 0.013(4)
C21 0.037(3) 0.050(4) 0.035(3) 0.017(3) 0.020(3) 0.032(3)
C23 0.036(3) 0.041(4) 0.034(3) 0.002(3) 0.009(3) 0.010(3)
C22 0.046(4) 0.057(4) 0.035(3) 0.007(3) 0.011(3) 0.025(4)
C24 0.064(5) 0.080(5) 0.049(4) 0.023(4) 0.039(3) 0.047(4)
C33 0.040(3) 0.042(4) 0.044(3) 0.014(3) 0.024(3) 0.023(3)
C31 0.041(4) 0.059(4) 0.032(3) -0.002(3) 0.002(3) 0.013(3)
C32 0.050(4) 0.041(4) 0.060(4) -0.007(3) 0.019(4) 0.009(3)
C34 0.060(5) 0.042(4) 0.087(5) 0.005(4) 0.034(4) 0.028(4)
C43 0.028(3) 0.048(4) 0.039(3) 0.016(3) 0.020(3) 0.015(3)
C41 0.065(5) 0.046(4) 0.070(5) 0.023(4) 0.032(4) 0.033(4)
C42 0.033(3) 0.032(3) 0.052(4) 0.004(3) 0.014(3) 0.005(3)
C44 0.046(4) 0.065(5) 0.059(4) 0.009(4) 0.016(3) 0.029(4)
C1 0.044(4) 0.047(4) 0.042(3) 0.016(3) 0.018(3) 0.031(3)
C2 0.071(5) 0.042(4) 0.042(3) 0.011(3) 0.025(3) 0.029(4)
C3 0.047(4) 0.066(5) 0.050(4) 0.016(4) 0.009(3) 0.028(4)
C4 0.081(6) 0.063(5) 0.093(6) 0.032(5) 0.037(5) 0.036(5)
C5 0.022(3) 0.043(3) 0.038(3) 0.015(3) 0.016(2) 0.014(3)
C6 0.033(3) 0.039(3) 0.029(3) 0.010(3) 0.009(2) 0.013(3)
C7 0.045(4) 0.057(4) 0.038(3) 0.020(3) 0.018(3) 0.023(3)
C8 0.064(5) 0.061(5) 0.071(5) 0.033(4) 0.032(4) 0.030(4)
B1 0.088(8) 0.078(7) 0.095(7) 0.052(6) 0.063(6) 0.056(6)
F1 0.157(6) 0.085(4) 0.142(5) 0.062(4) 0.094(4) 0.079(4)
F1A 0.118(8) 0.104(7) 0.152(8) 0.024(7) 0.023(7) 0.040(7)
F2A 0.117(9) 0.148(9) 0.182(11) 0.018(8) 0.063(8) 0.088(8)
F3A 0.125(12) 0.146(11) 0.132(10) 0.090(9) -0.003(8) 0.006(9)
F1B 0.123(10) 0.125(9) 0.156(9) 0.077(8) 0.047(8) 0.006(8)
F2B 0.132(9) 0.117(7) 0.140(9) 0.006(7) 0.047(7) 0.075(7)
F3B 0.107(10) 0.207(12) 0.175(12) 0.073(10) 0.030(9) 0.083(9)

loop_
_geom_bond_atom_site_label_1
_geom_bond_atom_site_label_2
_geom_bond_distance
_geom_bond_site_symmetry_2
_geom_bond_publ_flag
Fe1 O1 1.938(3) . ?
Fe1 N21 2.105(5) . ?
Fe1 N31 2.116(5) . ?
Fe1 N41 2.130(5) . ?
Fe1 N11 2.150(5) . ?
O2 C1 1.411(7) . ?
O3 C5 1.431(6) . ?
N12 C11 1.353(7) . ?
N12 C13 1.361(9) . ?
N12 C14 1.420(9) . ?
N11 C11 1.317(8) . ?
N11 C12 1.389(7) . ?
N22 C22 1.354(8) . ?
N22 C21 1.377(7) . ?
N22 C24 1.476(8) . ?
N21 C21 1.306(8) . ?
N21 C23 1.360(7) . ?
N32 C32 1.338(8) . ?
N32 C33 1.343(7) . ?
N32 C34 1.452(8) . ?
N31 C33 1.334(8) . ?
N31 C31 1.363(8) . ?
N42 C43 1.353(7) . ?
N42 C42 1.360(8) . ?
N42 C44 1.474(8) . ?
N41 C41 1.344(8) . ?
N41 C43 1.349(7) . ?
S1 C4 1.749(8) . ?
S1 C3 1.798(7) . ?
S2 C8 1.791(7) . ?
S2 C7 1.801(6) . ?
C11 C1 1.514(8) . ?
C12 C13 1.345(10) . ?
C21 C1 1.533(8) . ?
C23 C22 1.319(9) . ?
C33 C5 1.517(8) . ?
C31 C32 1.354(9) . ?
C43 C5 1.505(8) . ?
C41 C42 1.351(9) . ?
C1 C2 1.567(8) . ?
C2 C3 1.490(9) . ?
C5 C6 1.555(7) . ?
C6 C7 1.504(8) . ?
B1 F2A 1.290(11) . ?
B1 F1 1.296(10) . ?
B1 F1B 1.318(12) . ?
B1 F2B 1.364(12) . ?
B1 F3B 1.365(12) . ?
B1 F3A 1.377(12) . ?
B1 F1A 1.411(12) . ?
